data_7245375
loop_
_publ_author_name
'Peloquin, Andrew J.'
'McMillen, Colin'
'Pennington, William'

_publ_section_title
;
 Isolation of unique heterocycles formed from pyridine-thiocarboxamides as
 diiodine, iodide, or polyiodide salts
;
_journal_name_full CrystEngComm
_journal_paper_doi 10.1039/D2CE00904H
_journal_year 2022
_chemical_formula_moiety 'Bi6 I22, 2(C12 H10 N4 S), 2(C H4 O)'
_chemical_formula_sum 'C26 H28 Bi6 I22 N8 O2 S2'
_chemical_formula_weight 4594.36
_space_group_crystal_system monoclinic
_space_group_IT_number 14
_space_group_name_Hall '-P 2ybc'
_space_group_name_H-M_alt 'P 1 21/c 1'
_atom_sites_solution_hydrogens mixed
_atom_sites_solution_primary dual
_audit_creation_date 2022-03-14
_audit_creation_method
;
Olex2 1.5
(compiled 2021.12.09 svn.r5202d8cf for OlexSys, GUI svn.r6439)
;
_audit_update_record
;
2022-06-27 deposited with the CCDC.	2022-08-18 downloaded from the CCDC.
;
_cell_angle_alpha 90
_cell_angle_beta 106.469(3)
_cell_angle_gamma 90
_cell_formula_units_Z 2
_cell_length_a 14.9488(11)
_cell_length_b 10.7020(7)
_cell_length_c 25.0852(19)
_cell_measurement_reflns_used 9236
_cell_measurement_temperature 100.00
_cell_measurement_theta_max 28.32
_cell_measurement_theta_min 2.38
_cell_volume 3848.5(5)
_computing_cell_refinement 'SAINT V8.38A (Bruker AXS Inc., 2017)'
_computing_data_collection 'APEX3 v2017.3-0 (Bruker AXS Inc., 2017)'
_computing_data_reduction 'SAINT V8.38A (Bruker AXS Inc., 2017)'
_computing_molecular_graphics 'Olex2 1.5 (Dolomanov et al., 2009)'
_computing_publication_material 'Olex2 1.5 (Dolomanov et al., 2009)'
_computing_structure_refinement 'SHELXL 2018/3 (Sheldrick, 2015<i>b</i>)'
_computing_structure_solution 'SHELXT 2018/2 (Sheldrick, 2015<i>a</i>)'
_diffrn_ambient_temperature 100.00
_diffrn_measured_fraction_theta_full 0.999
_diffrn_measured_fraction_theta_max 0.997
_diffrn_measurement_device_type 'Bruker D8 Venture Photon 2'
_diffrn_measurement_method '\f and \w scans'
_diffrn_radiation_type MoK\a
_diffrn_radiation_wavelength 0.71073
_diffrn_reflns_av_R_equivalents 0.0667
_diffrn_reflns_av_unetI/netI 0.0275
_diffrn_reflns_Laue_measured_fraction_full 0.999
_diffrn_reflns_Laue_measured_fraction_max 0.997
_diffrn_reflns_limit_h_max 19
_diffrn_reflns_limit_h_min -19
_diffrn_reflns_limit_k_max 14
_diffrn_reflns_limit_k_min -14
_diffrn_reflns_limit_l_max 33
_diffrn_reflns_limit_l_min -33
_diffrn_reflns_number 136509
_diffrn_reflns_point_group_measured_fraction_full 0.999
_diffrn_reflns_point_group_measured_fraction_max 0.997
_diffrn_reflns_theta_full 25.242
_diffrn_reflns_theta_max 28.357
_diffrn_reflns_theta_min 2.083
_diffrn_source 'Incoatec I\mS'
_diffrn_source_current 1.0
_diffrn_source_power 0.05
_diffrn_source_voltage 50.0
_diffrn_standards_number 0
_exptl_absorpt_coefficient_mu 22.578
_exptl_absorpt_correction_T_max 0.7457
_exptl_absorpt_correction_T_min 0.3810
_exptl_absorpt_correction_type multi-scan
_exptl_absorpt_process_details 'SADABS v2016/2 (Bruker AXS Inc., 2017)'
_exptl_crystal_colour orange
_exptl_crystal_colour_primary orange
_exptl_crystal_density_diffrn 3.965
_exptl_crystal_density_meas ?
_exptl_crystal_density_method 'not measured'
_exptl_crystal_description prism
_exptl_crystal_F_000 3904
_exptl_crystal_size_max 0.283
_exptl_crystal_size_mid 0.177
_exptl_crystal_size_min 0.159
_exptl_transmission_factor_max 'not measured'
_exptl_transmission_factor_min 'not measured'
_refine_diff_density_max 0.824
_refine_diff_density_min -1.075
_refine_diff_density_rms 0.203
_refine_ls_extinction_method none
_refine_ls_goodness_of_fit_ref 1.042
_refine_ls_hydrogen_treatment mixed
_refine_ls_matrix_type full
_refine_ls_number_parameters 307
_refine_ls_number_reflns 9610
_refine_ls_number_restraints 0
_refine_ls_restrained_S_all 1.042
_refine_ls_R_factor_all 0.0299
_refine_ls_R_factor_gt 0.0210
_refine_ls_shift/su_max 0.003
_refine_ls_shift/su_mean 0.000
_refine_ls_structure_factor_coef Fsqd
_refine_ls_weighting_details 'w=1/[\s^2^(Fo^2^)+(0.0126P)^2^+3.9803P] where P=(Fo^2^+2Fc^2^)/3'
_refine_ls_weighting_scheme calc
_refine_ls_wR_factor_gt 0.0409
_refine_ls_wR_factor_ref 0.0427
_reflns_Friedel_coverage 0.000
_reflns_number_gt 8179
_reflns_number_total 9610
_reflns_threshold_expression 'I > 2\s(I)'
_cod_data_source_file d2ce00904h2.cif
_cod_data_source_block mo_d8_5786_6mar22_ajp4_0m
_cod_depositor_comments
;
The following automatic conversions were performed:

data item '_exptl_crystal_density_meas' value 'not measured' was
changed to '?' -- the value is perceived as not measured.

Automatic conversion script
Id: cif_fix_values 7556 2019-12-06 15:28:31Z antanas 
;
_cod_database_code 7245375
_shelx_shelxl_version_number 2018/3
_shelx_space_group_comment
;
The symmetry employed for this shelxl refinement is uniquely defined
by the following loop, which should always be used as a source of
symmetry information in preference to the above space-group names.
They are only intended as comments.
;
_shelx_estimated_absorpt_t_max 0.124
_shelx_estimated_absorpt_t_min 0.061
_olex2_refinement_description
;
1.a Aromatic/amide H refined with riding coordinates:
 N4(HN4), C3(H3), C4(H1), C5(H5), C6(H6), C9(H9), C10(H10), C11(H11), C12(H12)
1.b Idealised Me refined as rotating group:
 C13(H13A,H13B,H13C)
;
_olex2_submission_special_instructions 'No special instructions were received'

loop_
_space_group_symop_operation_xyz
'x, y, z'
'-x, y+1/2, -z+1/2'
'-x, -y, -z'
'x, -y-1/2, z-1/2'

loop_
_atom_site_label
_atom_site_type_symbol
_atom_site_fract_x
_atom_site_fract_y
_atom_site_fract_z
_atom_site_U_iso_or_equiv
_atom_site_adp_type
_atom_site_occupancy
_atom_site_site_symmetry_order
_atom_site_calc_flag
_atom_site_refinement_flags_posn
_atom_site_refinement_flags_adp
_atom_site_refinement_flags_occupancy
_atom_site_disorder_assembly
_atom_site_disorder_group
Bi1 Bi 0.75670(2) 0.49877(2) 0.73498(2) 0.01170(4) Uani 1 1 d . . . . .
Bi2 Bi 0.48772(2) 0.50740(2) 0.59546(2) 0.01138(4) Uani 1 1 d . . . . .
Bi3 Bi 0.22367(2) 0.49283(2) 0.45264(2) 0.01161(4) Uani 1 1 d . . . . .
I1 I 0.84714(2) 0.32099(3) 0.82097(2) 0.01953(7) Uani 1 1 d . . . . .
I2 I 0.91594(2) 0.66801(3) 0.75804(2) 0.01887(6) Uani 1 1 d . . . . .
I3 I 0.66059(2) 0.63309(3) 0.80108(2) 0.01827(6) Uani 1 1 d . . . . .
I4 I 0.56460(2) 0.33225(3) 0.69004(2) 0.01804(6) Uani 1 1 d . . . . .
I5 I 0.66412(2) 0.66943(2) 0.62269(2) 0.01217(6) Uani 1 1 d . . . . .
I6 I 0.40105(2) 0.67225(3) 0.65581(2) 0.01906(6) Uani 1 1 d . . . . .
I7 I 0.32465(2) 0.31951(2) 0.55275(2) 0.01397(6) Uani 1 1 d . . . . .
I8 I 0.41243(2) 0.66633(2) 0.48414(2) 0.01258(6) Uani 1 1 d . . . . .
I9 I 0.12812(2) 0.62811(3) 0.51870(2) 0.02074(7) Uani 1 1 d . . . . .
I10 I 0.08335(2) 0.29837(3) 0.41555(2) 0.01716(6) Uani 1 1 d . . . . .
I11 I 0.14927(2) 0.66342(2) 0.35324(2) 0.01463(6) Uani 1 1 d . . . . .
S1 S 0.59652(9) 0.99012(11) 0.66021(5) 0.0253(3) Uani 1 1 d . . . . .
N1 N 0.8266(3) 1.0250(4) 0.49518(18) 0.0245(9) Uani 1 1 d . . . . .
HN1 H 0.889(5) 1.033(6) 0.500(3) 0.08(2) Uiso 1 1 d . . . . .
N2 N 0.7538(3) 1.0012(3) 0.64189(15) 0.0180(8) Uani 1 1 d . . . . .
N3 N 0.5936(2) 1.0035(3) 0.59593(15) 0.0155(8) Uani 1 1 d . . . . .
N4 N 0.9230(3) 1.0011(3) 0.80354(15) 0.0184(8) Uani 1 1 d . . . . .
HN4 H 0.982832 1.016671 0.809490 0.022 Uiso 1 1 calc R U . . .
C1 C 0.6837(3) 1.0054(4) 0.59313(19) 0.0179(9) Uani 1 1 d . . . . .
C2 C 0.7083(3) 1.0145(4) 0.5404(2) 0.0196(10) Uani 1 1 d . . . . .
C3 C 0.8021(3) 1.0153(4) 0.5424(2) 0.0217(10) Uani 1 1 d . . . . .
H3 H 0.848684 1.009114 0.577046 0.026 Uiso 1 1 calc R U . . .
C4 C 0.7635(4) 1.0353(4) 0.4450(2) 0.0256(11) Uani 1 1 d . . . . .
H1 H 0.783073 1.043723 0.412321 0.031 Uiso 1 1 calc R U . . .
C5 C 0.6704(4) 1.0334(4) 0.44186(19) 0.0234(11) Uani 1 1 d . . . . .
H5 H 0.625256 1.039938 0.406649 0.028 Uiso 1 1 calc R U . . .
C6 C 0.6418(3) 1.0223(4) 0.4888(2) 0.0208(10) Uani 1 1 d . . . . .
H6 H 0.577214 1.019940 0.486320 0.025 Uiso 1 1 calc R U . . .
C7 C 0.7155(3) 0.9923(4) 0.68276(18) 0.0159(9) Uani 1 1 d . . . . .
C8 C 0.7728(3) 0.9851(4) 0.74119(19) 0.0165(9) Uani 1 1 d . . . . .
C9 C 0.8672(3) 1.0081(4) 0.75156(19) 0.0188(10) Uani 1 1 d . . . . .
H9 H 0.892323 1.028851 0.721878 0.023 Uiso 1 1 calc R U . . .
C10 C 0.8919(3) 0.9714(4) 0.8469(2) 0.0201(10) Uani 1 1 d . . . . .
H10 H 0.933950 0.967014 0.883243 0.024 Uiso 1 1 calc R U . . .
C11 C 0.7993(3) 0.9476(4) 0.8386(2) 0.0217(10) Uani 1 1 d . . . . .
H11 H 0.776006 0.926235 0.868949 0.026 Uiso 1 1 calc R U . . .
C12 C 0.7400(3) 0.9550(4) 0.78537(19) 0.0177(9) Uani 1 1 d . . . . .
H12 H 0.675341 0.938973 0.779218 0.021 Uiso 1 1 calc R U . . .
O1 O 1.0281(3) 1.0229(4) 0.56141(15) 0.0333(9) Uani 1 1 d . . . . .
H1O1 H 1.056(5) 0.973(7) 0.591(3) 0.09(3) Uiso 1 1 d . . . . .
C13 C 1.0588(4) 1.1481(5) 0.5788(2) 0.0355(13) Uani 1 1 d . . . . .
H13A H 1.062073 1.197195 0.546473 0.053 Uiso 1 1 calc R U . . .
H13B H 1.120657 1.144821 0.605865 0.053 Uiso 1 1 calc R U . . .
H13C H 1.014533 1.187189 0.596005 0.053 Uiso 1 1 calc R U . . .

loop_
_atom_site_aniso_label
_atom_site_aniso_U_11
_atom_site_aniso_U_22
_atom_site_aniso_U_33
_atom_site_aniso_U_23
_atom_site_aniso_U_13
_atom_site_aniso_U_12
Bi1 0.01067(8) 0.01276(7) 0.01107(8) -0.00090(6) 0.00211(6) 0.00054(6)
Bi2 0.01025(8) 0.01262(7) 0.01104(8) -0.00045(6) 0.00267(6) 0.00010(6)
Bi3 0.00977(8) 0.01389(7) 0.01096(8) 0.00008(6) 0.00256(6) 0.00019(6)
I1 0.02416(16) 0.01616(13) 0.01552(14) 0.00170(11) 0.00115(12) 0.00617(12)
I2 0.01356(14) 0.01770(14) 0.02606(16) -0.00731(12) 0.00675(12) -0.00347(11)
I3 0.01814(15) 0.01908(14) 0.01938(15) -0.00338(11) 0.00820(12) 0.00265(11)
I4 0.01806(15) 0.01537(13) 0.01717(14) 0.00496(11) -0.00069(12) -0.00475(11)
I5 0.01162(13) 0.01076(12) 0.01411(13) -0.00031(10) 0.00360(10) -0.00073(10)
I6 0.02023(15) 0.01962(14) 0.01997(15) -0.00289(12) 0.00997(12) 0.00286(12)
I7 0.01383(13) 0.01329(12) 0.01373(13) 0.00180(10) 0.00218(11) -0.00197(10)
I8 0.01345(13) 0.01112(12) 0.01314(13) 0.00008(10) 0.00375(11) 0.00091(10)
I9 0.02482(16) 0.02200(15) 0.01867(15) 0.00122(12) 0.01146(13) 0.00737(12)
I10 0.01273(14) 0.01699(13) 0.02045(15) -0.00001(11) 0.00259(12) -0.00292(11)
I11 0.01605(14) 0.01443(13) 0.01295(14) 0.00142(10) 0.00334(11) 0.00299(11)
S1 0.0231(6) 0.0261(6) 0.0279(7) -0.0029(5) 0.0092(5) 0.0032(5)
N1 0.027(2) 0.022(2) 0.025(2) 0.0029(17) 0.008(2) -0.0036(18)
N2 0.023(2) 0.0129(18) 0.018(2) 0.0001(15) 0.0068(17) -0.0016(15)
N3 0.0117(18) 0.0123(17) 0.0182(19) 0.0048(15) -0.0028(15) -0.0016(14)
N4 0.017(2) 0.0203(19) 0.018(2) -0.0058(16) 0.0054(16) -0.0037(15)
C1 0.022(2) 0.0088(19) 0.021(2) -0.0029(17) 0.004(2) 0.0027(17)
C2 0.024(3) 0.011(2) 0.024(3) 0.0006(18) 0.007(2) 0.0027(18)
C3 0.026(3) 0.015(2) 0.024(3) 0.0052(19) 0.009(2) 0.0048(19)
C4 0.034(3) 0.020(2) 0.025(3) 0.002(2) 0.014(2) 0.001(2)
C5 0.039(3) 0.014(2) 0.014(2) -0.0006(18) 0.003(2) 0.008(2)
C6 0.023(3) 0.015(2) 0.023(3) -0.0018(18) 0.005(2) 0.0021(18)
C7 0.019(2) 0.0094(19) 0.018(2) -0.0029(17) 0.0026(19) 0.0001(16)
C8 0.019(2) 0.0092(19) 0.023(2) -0.0045(17) 0.0087(19) -0.0032(17)
C9 0.021(2) 0.019(2) 0.018(2) -0.0006(18) 0.008(2) -0.0014(18)
C10 0.025(3) 0.018(2) 0.017(2) -0.0020(18) 0.006(2) -0.0006(19)
C11 0.027(3) 0.021(2) 0.020(2) -0.0009(19) 0.011(2) -0.003(2)
C12 0.017(2) 0.015(2) 0.022(2) -0.0044(18) 0.0072(19) -0.0025(17)
O1 0.033(2) 0.044(2) 0.021(2) 0.0103(17) 0.0036(17) 0.0018(18)
C13 0.033(3) 0.040(3) 0.032(3) 0.000(2) 0.007(3) 0.011(3)

loop_
_atom_type_symbol
_atom_type_description
_atom_type_scat_dispersion_real
_atom_type_scat_dispersion_imag
_atom_type_scat_source
C C 0.0033 0.0016 'International Tables Vol C Tables 4.2.6.8 and 6.1.1.4'
H H 0.0000 0.0000 'International Tables Vol C Tables 4.2.6.8 and 6.1.1.4'
Bi Bi -4.1077 10.2566 'International Tables Vol C Tables 4.2.6.8 and 6.1.1.4'
I I -0.4742 1.8119 'International Tables Vol C Tables 4.2.6.8 and 6.1.1.4'
N N 0.0061 0.0033 'International Tables Vol C Tables 4.2.6.8 and 6.1.1.4'
O O 0.0106 0.0060 'International Tables Vol C Tables 4.2.6.8 and 6.1.1.4'
S S 0.1246 0.1234 'International Tables Vol C Tables 4.2.6.8 and 6.1.1.4'

loop_
_geom_angle_atom_site_label_1
_geom_angle_atom_site_label_2
_geom_angle_atom_site_label_3
_geom_angle
_geom_angle_site_symmetry_1
_geom_angle_site_symmetry_3
_geom_angle_publ_flag
I1 Bi1 I2 94.450(11) . . ?
I1 Bi1 I4 94.401(10) . . ?
I1 Bi1 I5 170.490(9) . . ?
I1 Bi1 I11 87.590(10) . 3_666 ?
I2 Bi1 I4 170.814(10) . . ?
I2 Bi1 I5 86.963(9) . . ?
I2 Bi1 I11 88.937(10) . 3_666 ?
I3 Bi1 I1 95.899(11) . . ?
I3 Bi1 I2 95.081(11) . . ?
I3 Bi1 I4 86.446(10) . . ?
I3 Bi1 I5 93.338(10) . . ?
I3 Bi1 I11 174.448(9) . 3_666 ?
I4 Bi1 I5 83.903(9) . . ?
I4 Bi1 I11 88.986(9) . 3_666 ?
I5 Bi1 I11 83.030(9) . 3_666 ?
I4 Bi2 I5 93.731(10) . . ?
I4 Bi2 I7 87.438(9) . . ?
I4 Bi2 I8 89.377(10) . 3_666 ?
I4 Bi2 I8 172.315(9) . . ?
I5 Bi2 I7 169.665(9) . . ?
I5 Bi2 I8 86.943(9) . 3_666 ?
I5 Bi2 I8 87.774(9) . . ?
I6 Bi2 I4 95.542(11) . . ?
I6 Bi2 I5 91.332(10) . . ?
I6 Bi2 I7 98.782(10) . . ?
I6 Bi2 I8 91.954(10) . . ?
I6 Bi2 I8 174.886(9) . 3_666 ?
I7 Bi2 I8 82.800(9) . 3_666 ?
I7 Bi2 I8 89.749(9) . . ?
I8 Bi2 I8 83.174(9) . 3_666 ?
I7 Bi3 I5 86.606(9) . 3_666 ?
I7 Bi3 I8 87.484(9) . . ?
I8 Bi3 I5 83.980(9) . 3_666 ?
I9 Bi3 I5 178.913(9) . 3_666 ?
I9 Bi3 I7 92.367(10) . . ?
I9 Bi3 I8 96.335(10) . . ?
I9 Bi3 I10 96.530(11) . . ?
I9 Bi3 I11 92.552(10) . . ?
I10 Bi3 I5 83.093(9) . 3_666 ?
I10 Bi3 I7 88.443(9) . . ?
I10 Bi3 I8 166.652(9) . . ?
I10 Bi3 I11 95.988(10) . . ?
I11 Bi3 I5 88.502(10) . 3_666 ?
I11 Bi3 I7 172.966(9) . . ?
I11 Bi3 I8 86.978(9) . . ?
Bi2 I4 Bi1 91.952(9) . . ?
Bi1 I5 Bi3 92.208(9) . 3_666 ?
Bi2 I5 Bi1 90.184(9) . . ?
Bi2 I5 Bi3 96.766(9) . 3_666 ?
Bi2 I7 Bi3 92.621(9) . . ?
Bi2 I8 Bi2 96.826(9) . 3_666 ?
Bi2 I8 Bi3 88.567(8) . . ?
Bi3 I8 Bi2 92.304(9) . 3_666 ?
Bi3 I11 Bi1 95.992(10) . 3_666 ?
N3 S1 C7 93.5(2) . . ?
C3 N1 HN1 114(5) . . ?
C3 N1 C4 122.5(5) . . ?
C4 N1 HN1 123(5) . . ?
C7 N2 C1 107.9(4) . . ?
C1 N3 S1 107.8(3) . . ?
C9 N4 HN4 118.5 . . ?
C9 N4 C10 122.9(4) . . ?
C10 N4 HN4 118.5 . . ?
N2 C1 N3 118.0(4) . . ?
N2 C1 C2 118.8(4) . . ?
N3 C1 C2 123.2(4) . . ?
C3 C2 C1 118.4(4) . . ?
C3 C2 C6 118.7(5) . . ?
C6 C2 C1 122.9(4) . . ?
N1 C3 C2 119.7(5) . . ?
N1 C3 H3 120.1 . . ?
C2 C3 H3 120.1 . . ?
N1 C4 H1 120.5 . . ?
N1 C4 C5 118.9(5) . . ?
C5 C4 H1 120.5 . . ?
C4 C5 H5 119.6 . . ?
C6 C5 C4 120.8(5) . . ?
C6 C5 H5 119.6 . . ?
C2 C6 H6 120.3 . . ?
C5 C6 C2 119.4(5) . . ?
C5 C6 H6 120.3 . . ?
N2 C7 S1 112.8(3) . . ?
N2 C7 C8 121.4(4) . . ?
C8 C7 S1 125.8(4) . . ?
C9 C8 C7 116.8(4) . . ?
C12 C8 C7 125.1(4) . . ?
C12 C8 C9 118.0(4) . . ?
N4 C9 C8 119.7(4) . . ?
N4 C9 H9 120.2 . . ?
C8 C9 H9 120.2 . . ?
N4 C10 H10 120.3 . . ?
N4 C10 C11 119.5(4) . . ?
C11 C10 H10 120.3 . . ?
C10 C11 H11 120.6 . . ?
C10 C11 C12 118.9(4) . . ?
C12 C11 H11 120.6 . . ?
C8 C12 C11 121.1(4) . . ?
C8 C12 H12 119.4 . . ?
C11 C12 H12 119.4 . . ?
C13 O1 H1O1 105(5) . . ?
O1 C13 H13A 109.5 . . ?
O1 C13 H13B 109.5 . . ?
O1 C13 H13C 109.5 . . ?
H13A C13 H13B 109.5 . . ?
H13A C13 H13C 109.5 . . ?
H13B C13 H13C 109.5 . . ?

loop_
_geom_bond_atom_site_label_1
_geom_bond_atom_site_label_2
_geom_bond_distance
_geom_bond_site_symmetry_2
_geom_bond_publ_flag
Bi1 I1 2.9065(3) . ?
Bi1 I2 2.9156(4) . ?
Bi1 I3 2.8689(3) . ?
Bi1 I4 3.2952(4) . ?
Bi1 I5 3.3128(4) . ?
Bi1 I11 3.4131(3) 3_666 ?
Bi2 I4 2.9861(3) . ?
Bi2 I5 3.0669(3) . ?
Bi2 I6 2.8628(3) . ?
Bi2 I7 3.1069(3) . ?
Bi2 I8 3.3706(3) 3_666 ?
Bi2 I8 3.1900(4) . ?
Bi3 I5 3.3462(3) 3_666 ?
Bi3 I7 3.1428(3) . ?
Bi3 I8 3.2819(4) . ?
Bi3 I9 2.8677(4) . ?
Bi3 I10 2.9138(3) . ?
Bi3 I11 3.0355(3) . ?
S1 N3 1.607(4) . ?
S1 C7 1.707(5) . ?
N1 HN1 0.91(7) . ?
N1 C3 1.339(6) . ?
N1 C4 1.347(6) . ?
N2 C1 1.368(6) . ?
N2 C7 1.312(6) . ?
N3 C1 1.368(6) . ?
N4 HN4 0.8800 . ?
N4 C9 1.336(6) . ?
N4 C10 1.337(6) . ?
C1 C2 1.473(6) . ?
C2 C3 1.390(7) . ?
C2 C6 1.392(6) . ?
C3 H3 0.9500 . ?
C4 H1 0.9500 . ?
C4 C5 1.371(7) . ?
C5 H5 0.9500 . ?
C5 C6 1.368(7) . ?
C6 H6 0.9500 . ?
C7 C8 1.475(6) . ?
C8 C9 1.383(6) . ?
C8 C12 1.371(6) . ?
C9 H9 0.9500 . ?
C10 H10 0.9500 . ?
C10 C11 1.365(6) . ?
C11 H11 0.9500 . ?
C11 C12 1.380(6) . ?
C12 H12 0.9500 . ?
O1 H1O1 0.90(8) . ?
O1 C13 1.443(6) . ?
C13 H13A 0.9800 . ?
C13 H13B 0.9800 . ?
C13 H13C 0.9800 . ?

loop_
_geom_torsion_atom_site_label_1
_geom_torsion_atom_site_label_2
_geom_torsion_atom_site_label_3
_geom_torsion_atom_site_label_4
_geom_torsion
_geom_torsion_site_symmetry_1
_geom_torsion_site_symmetry_2
_geom_torsion_site_symmetry_3
_geom_torsion_site_symmetry_4
_geom_torsion_publ_flag
S1 N3 C1 N2 -2.5(4) . . . . ?
S1 N3 C1 C2 178.8(3) . . . . ?
S1 C7 C8 C9 -170.0(3) . . . . ?
S1 C7 C8 C12 11.4(6) . . . . ?
N1 C4 C5 C6 0.5(7) . . . . ?
N2 C1 C2 C3 1.5(6) . . . . ?
N2 C1 C2 C6 -178.4(4) . . . . ?
N2 C7 C8 C9 10.0(6) . . . . ?
N2 C7 C8 C12 -168.5(4) . . . . ?
N3 S1 C7 N2 -1.0(3) . . . . ?
N3 S1 C7 C8 179.1(4) . . . . ?
N3 C1 C2 C3 -179.9(4) . . . . ?
N3 C1 C2 C6 0.2(6) . . . . ?
N4 C10 C11 C12 -0.1(7) . . . . ?
C1 N2 C7 S1 -0.3(4) . . . . ?
C1 N2 C7 C8 179.7(4) . . . . ?
C1 C2 C3 N1 -179.2(4) . . . . ?
C1 C2 C6 C5 178.5(4) . . . . ?
C3 N1 C4 C5 -1.3(7) . . . . ?
C3 C2 C6 C5 -1.5(6) . . . . ?
C4 N1 C3 C2 0.7(7) . . . . ?
C4 C5 C6 C2 0.8(7) . . . . ?
C6 C2 C3 N1 0.7(6) . . . . ?
C7 S1 N3 C1 1.9(3) . . . . ?
C7 N2 C1 N3 1.8(5) . . . . ?
C7 N2 C1 C2 -179.5(4) . . . . ?
C7 C8 C9 N4 -178.9(4) . . . . ?
C7 C8 C12 C11 178.4(4) . . . . ?
C9 N4 C10 C11 -0.3(7) . . . . ?
C9 C8 C12 C11 -0.1(6) . . . . ?
C10 N4 C9 C8 0.5(6) . . . . ?
C10 C11 C12 C8 0.3(7) . . . . ?
C12 C8 C9 N4 -0.3(6) . . . . ?
